data_4106880
loop_
_publ_author_name
'Xue Xu'
'Hongjian Lu'
'Joshua V. Ruppel'
'Xin Cui'
'Silke Lopez de Mesa'
'Lukasz Wojtas'
'X. Peter Zhang'

_publ_section_title
;
 Highly Asymmetric Intramolecular Cyclopropanation of Acceptor-Substituted
 Diazoacetates by Co(II)-Based Metalloradical Catalysis: Iterative
 Approach for Development of New-Generation Catalysts
;
_journal_name_full 'Journal of the American Chemical Society'
_journal_page_first 15292
_journal_page_last 15295
_journal_paper_doi 10.1021/ja2062506
_journal_volume 133
_journal_year 2011
_chemical_absolute_configuration ad
_chemical_formula_moiety 'C21 H20 O5'
_chemical_formula_sum 'C21 H20 O5'
_chemical_formula_weight 352.37
_chemical_name_systematic
;
 ?
;
_space_group_IT_number 19
_symmetry_cell_setting orthorhombic
_symmetry_space_group_name_Hall 'P 2ac 2ab'
_symmetry_space_group_name_H-M 'P 21 21 21'
_atom_sites_solution_hydrogens geom
_atom_sites_solution_primary direct
_atom_sites_solution_secondary difmap
_audit_creation_method SHELXL-97
_cell_angle_alpha 90.00
_cell_angle_beta 90.00
_cell_angle_gamma 90.00
_cell_formula_units_Z 4
_cell_length_a 5.7269(3)
_cell_length_b 8.3487(5)
_cell_length_c 35.6555(17)
_cell_measurement_reflns_used 1930
_cell_measurement_temperature 100(2)
_cell_measurement_theta_max 52.3
_cell_measurement_theta_min 2.45
_cell_volume 1704.77(16)
_computing_cell_refinement 'APEX2 (Bruker, 2010); SAINT (Bruker, 2009)'
_computing_data_collection 'APEX2 (Bruker, 2010)'
_computing_data_reduction 'SAINT (Bruker, 2009);XPREP(Sheldrick,2008)'
_computing_publication_material 'APEX2 (Bruker, 2010)'
_computing_structure_refinement 'SHELXL-97 (Sheldrick, 2008)'
_computing_structure_solution 'SHELXS-97 (Sheldrick, 2008)'
_diffrn_ambient_temperature 100(2)
_diffrn_measured_fraction_theta_full 0.979
_diffrn_measured_fraction_theta_max 0.979
_diffrn_measurement_device_type 'BRUKER SMART APEXII CCD'
_diffrn_measurement_method 'omega scans'
_diffrn_radiation_monochromator graphite
_diffrn_radiation_source 'fine-focus sealed tube'
_diffrn_radiation_type CuK\a
_diffrn_radiation_wavelength 1.54178
_diffrn_reflns_av_R_equivalents 0.0615
_diffrn_reflns_av_sigmaI/netI 0.0443
_diffrn_reflns_limit_h_max 5
_diffrn_reflns_limit_h_min -6
_diffrn_reflns_limit_k_max 9
_diffrn_reflns_limit_k_min -9
_diffrn_reflns_limit_l_max 41
_diffrn_reflns_limit_l_min -42
_diffrn_reflns_number 14389
_diffrn_reflns_theta_full 66.20
_diffrn_reflns_theta_max 66.20
_diffrn_reflns_theta_min 2.48
_exptl_absorpt_coefficient_mu 0.803
_exptl_absorpt_correction_T_max 0.9686
_exptl_absorpt_correction_T_min 0.8891
_exptl_absorpt_correction_type multi-scan
_exptl_absorpt_process_details 'SADABS; (Sheldrick, 2003)'
_exptl_crystal_colour colorless
_exptl_crystal_density_diffrn 1.373
_exptl_crystal_description plate
_exptl_crystal_F_000 744
_exptl_crystal_size_max 0.15
_exptl_crystal_size_mid 0.10
_exptl_crystal_size_min 0.04
_refine_diff_density_max 0.175
_refine_diff_density_min -0.232
_refine_diff_density_rms 0.051
_refine_ls_abs_structure_details 'Flack H D (1983), Acta Cryst. A39, 876-881'
_refine_ls_abs_structure_Flack 0.3(3)
_refine_ls_extinction_method none
_refine_ls_goodness_of_fit_ref 1.089
_refine_ls_hydrogen_treatment constr
_refine_ls_matrix_type full
_refine_ls_number_parameters 236
_refine_ls_number_reflns 2890
_refine_ls_number_restraints 0
_refine_ls_restrained_S_all 1.089
_refine_ls_R_factor_all 0.0525
_refine_ls_R_factor_gt 0.0453
_refine_ls_shift/su_max 0.001
_refine_ls_shift/su_mean 0.000
_refine_ls_structure_factor_coef Fsqd
_refine_ls_weighting_details 'calc w=1/[\s^2^(Fo^2^)+(0.0555P)^2^+0.2850P] where P=(Fo^2^+2Fc^2^)/3'
_refine_ls_weighting_scheme calc
_refine_ls_wR_factor_gt 0.1052
_refine_ls_wR_factor_ref 0.1086
_reflns_number_gt 2560
_reflns_number_total 2890
_reflns_threshold_expression >2sigma(I)
_cod_data_source_file ja2062506_si_006.cif
_cod_data_source_block 4
_cod_database_code 4106880

loop_
_symmetry_equiv_pos_as_xyz
'x, y, z'
'x+1/2, -y+1/2, -z'
'-x, y+1/2, -z+1/2'
'-x+1/2, -y, z+1/2'

loop_
_atom_site_label
_atom_site_type_symbol
_atom_site_fract_x
_atom_site_fract_y
_atom_site_fract_z
_atom_site_U_iso_or_equiv
_atom_site_adp_type
_atom_site_occupancy
_atom_site_symmetry_multiplicity
_atom_site_calc_flag
_atom_site_refinement_flags
O1 O 0.3164(3) -0.1026(2) 0.80642(5) 0.0277(4) Uani 1 1 d .
O2 O 0.3644(3) 0.2426(2) 0.90623(5) 0.0267(4) Uani 1 1 d .
O3 O 0.7232(3) -0.0701(2) 0.88465(5) 0.0277(4) Uani 1 1 d .
O4 O 0.8486(3) 0.0872(2) 0.83834(5) 0.0301(4) Uani 1 1 d .
O5 O 0.3588(4) 0.1559(2) 0.78938(5) 0.0312(5) Uani 1 1 d .
C1 C 0.0237(6) -0.0972(4) 0.75600(8) 0.0367(7) Uani 1 1 d .
H1A H 0.0115 0.0199 0.7561 0.055 Uiso 1 1 calc R
H1B H -0.0902 -0.1423 0.7736 0.055 Uiso 1 1 calc R
H1C H -0.0080 -0.1377 0.7307 0.055 Uiso 1 1 calc R
C2 C 0.2645(5) -0.1454(3) 0.76761(7) 0.0321(7) Uani 1 1 d .
H2A H 0.2816 -0.2626 0.7645 0.039 Uiso 1 1 calc R
H2B H 0.3793 -0.0928 0.7509 0.039 Uiso 1 1 calc R
C3 C 0.3607(5) 0.0527(3) 0.81273(7) 0.0251(6) Uani 1 1 d .
C4 C 0.4312(5) 0.0793(3) 0.85347(7) 0.0247(6) Uani 1 1 d .
C5 C 0.3110(5) -0.0232(3) 0.88380(7) 0.0253(6) Uani 1 1 d .
H5 H 0.1760 -0.0838 0.8730 0.030 Uiso 1 1 calc R
C6 C 0.2265(5) 0.1019(3) 0.91295(7) 0.0258(6) Uani 1 1 d .
H6 H 0.0601 0.1285 0.9072 0.031 Uiso 1 1 calc R
C7 C 0.2406(5) 0.0547(3) 0.95348(7) 0.0262(6) Uani 1 1 d .
C8 C 0.0693(5) -0.0459(3) 0.96790(8) 0.0323(6) Uani 1 1 d .
H8 H -0.0563 -0.0790 0.9523 0.039 Uiso 1 1 calc R
C9 C 0.0796(5) -0.0987(4) 1.00489(8) 0.0359(7) Uani 1 1 d .
H9 H -0.0373 -0.1686 1.0144 0.043 Uiso 1 1 calc R
C10 C 0.2603(6) -0.0490(3) 1.02772(8) 0.0349(7) Uani 1 1 d .
H10 H 0.2685 -0.0848 1.0530 0.042 Uiso 1 1 calc R
C11 C 0.8906(5) 0.6163(3) 0.83944(8) 0.0314(7) Uani 1 1 d .
H11 H 1.0046 0.6943 0.8330 0.038 Uiso 1 1 calc R
C12 C 0.6966(5) 0.5947(3) 0.81707(7) 0.0307(6) Uani 1 1 d .
H12 H 0.6765 0.6590 0.7953 0.037 Uiso 1 1 calc R
C13 C 0.5307(5) 0.4800(3) 0.82600(7) 0.0296(6) Uani 1 1 d .
H13 H 0.3961 0.4676 0.8107 0.035 Uiso 1 1 calc R
C14 C 0.5615(5) 0.3832(3) 0.85732(7) 0.0243(6) Uani 1 1 d .
C15 C 0.7544(5) 0.4075(3) 0.88029(7) 0.0286(6) Uani 1 1 d .
H15 H 0.7741 0.3443 0.9022 0.034 Uiso 1 1 calc R
C16 C 0.9180(5) 0.5235(3) 0.87138(7) 0.0301(6) Uani 1 1 d .
H16 H 1.0495 0.5395 0.8872 0.036 Uiso 1 1 calc R
C17 C 0.3834(5) 0.2559(3) 0.86645(7) 0.0250(6) Uani 1 1 d .
H17 H 0.2288 0.2904 0.8562 0.030 Uiso 1 1 calc R
C18 C 0.5038(5) -0.1382(3) 0.89696(7) 0.0273(6) Uani 1 1 d .
H18A H 0.5014 -0.1486 0.9246 0.033 Uiso 1 1 calc R
H18B H 0.4810 -0.2457 0.8858 0.033 Uiso 1 1 calc R
C19 C 0.6893(5) 0.0360(3) 0.85679(7) 0.0246(6) Uani 1 1 d .
C20 C 0.4287(6) 0.0524(3) 1.01376(8) 0.0349(7) Uani 1 1 d .
H20 H 0.5519 0.0874 1.0296 0.042 Uiso 1 1 calc R
C21 C 0.4205(5) 0.1042(3) 0.97680(8) 0.0331(6) Uani 1 1 d .
H21 H 0.5383 0.1737 0.9675 0.040 Uiso 1 1 calc R

loop_
_atom_site_aniso_label
_atom_site_aniso_U_11
_atom_site_aniso_U_22
_atom_site_aniso_U_33
_atom_site_aniso_U_23
_atom_site_aniso_U_13
_atom_site_aniso_U_12
O1 0.0383(11) 0.0226(9) 0.0222(9) 0.0000(7) -0.0027(8) 0.0016(8)
O2 0.0340(11) 0.0219(9) 0.0242(9) -0.0013(7) 0.0031(7) -0.0033(8)
O3 0.0284(10) 0.0266(10) 0.0282(9) 0.0018(8) -0.0017(7) 0.0007(8)
O4 0.0279(10) 0.0302(10) 0.0322(10) -0.0008(8) 0.0039(8) -0.0003(8)
O5 0.0398(12) 0.0255(10) 0.0282(10) 0.0040(8) -0.0037(8) -0.0053(8)
C1 0.0460(18) 0.0322(16) 0.0318(15) 0.0014(13) -0.0071(13) -0.0114(13)
C2 0.0456(18) 0.0265(14) 0.0242(14) -0.0037(11) -0.0032(12) -0.0006(12)
C3 0.0252(14) 0.0224(13) 0.0275(14) -0.0008(11) -0.0006(10) -0.0003(10)
C4 0.0276(15) 0.0246(14) 0.0218(13) -0.0013(11) 0.0001(10) 0.0003(12)
C5 0.0299(15) 0.0249(13) 0.0211(13) 0.0008(11) -0.0003(10) 0.0014(11)
C6 0.0233(14) 0.0258(13) 0.0283(13) -0.0013(11) 0.0005(10) -0.0026(11)
C7 0.0307(14) 0.0226(13) 0.0253(13) -0.0029(10) 0.0013(11) 0.0026(11)
C8 0.0319(16) 0.0346(15) 0.0306(15) 0.0004(12) 0.0007(11) -0.0054(12)
C9 0.0420(18) 0.0354(15) 0.0303(15) 0.0056(13) 0.0047(12) -0.0073(14)
C10 0.055(2) 0.0261(14) 0.0231(14) 0.0004(11) 0.0000(12) 0.0005(13)
C11 0.0345(17) 0.0256(14) 0.0341(16) -0.0046(11) 0.0071(12) -0.0053(12)
C12 0.0396(17) 0.0251(13) 0.0273(14) 0.0018(11) 0.0064(11) 0.0015(12)
C13 0.0342(16) 0.0245(14) 0.0300(15) -0.0024(11) 0.0012(11) 0.0003(12)
C14 0.0298(15) 0.0184(13) 0.0246(14) -0.0018(10) 0.0036(10) -0.0011(11)
C15 0.0364(15) 0.0246(13) 0.0249(13) -0.0026(11) 0.0003(11) 0.0008(12)
C16 0.0315(15) 0.0293(14) 0.0294(15) -0.0060(11) 0.0008(11) -0.0020(12)
C17 0.0250(15) 0.0249(13) 0.0252(13) 0.0008(11) -0.0003(10) 0.0012(11)
C18 0.0287(16) 0.0252(14) 0.0280(14) 0.0029(11) 0.0024(11) 0.0013(11)
C19 0.0293(15) 0.0219(13) 0.0226(13) -0.0030(11) -0.0003(11) -0.0034(11)
C20 0.0454(18) 0.0318(15) 0.0276(15) -0.0030(12) -0.0076(12) -0.0047(13)
C21 0.0371(17) 0.0305(14) 0.0317(15) 0.0001(12) -0.0018(12) -0.0056(13)

loop_
_atom_type_symbol
_atom_type_description
_atom_type_scat_dispersion_real
_atom_type_scat_dispersion_imag
_atom_type_scat_source
C C 0.0181 0.0091 'International Tables Vol C Tables 4.2.6.8 and 6.1.1.4'
H H 0.0000 0.0000 'International Tables Vol C Tables 4.2.6.8 and 6.1.1.4'
O O 0.0492 0.0322 'International Tables Vol C Tables 4.2.6.8 and 6.1.1.4'

loop_
_geom_angle_atom_site_label_1
_geom_angle_atom_site_label_2
_geom_angle_atom_site_label_3
_geom_angle
C3 O1 C2 115.8(2)
C17 O2 C6 105.78(19)
C19 O3 C18 110.92(19)
C2 C1 H1A 109.5
C2 C1 H1B 109.5
H1A C1 H1B 109.5
C2 C1 H1C 109.5
H1A C1 H1C 109.5
H1B C1 H1C 109.5
O1 C2 C1 112.6(2)
O1 C2 H2A 109.1
C1 C2 H2A 109.1
O1 C2 H2B 109.1
C1 C2 H2B 109.1
H2A C2 H2B 107.8
O5 C3 O1 125.2(2)
O5 C3 C4 124.1(2)
O1 C3 C4 110.6(2)
C3 C4 C19 107.2(2)
C3 C4 C5 118.0(2)
C19 C4 C5 104.3(2)
C3 C4 C17 111.8(2)
C19 C4 C17 111.6(2)
C5 C4 C17 103.7(2)
C18 C5 C4 103.9(2)
C18 C5 C6 116.1(2)
C4 C5 C6 103.6(2)
C18 C5 H5 110.9
C4 C5 H5 110.9
C6 C5 H5 110.9
O2 C6 C7 110.2(2)
O2 C6 C5 105.5(2)
C7 C6 C5 116.8(2)
O2 C6 H6 108.0
C7 C6 H6 108.0
C5 C6 H6 108.0
C21 C7 C8 118.8(3)
C21 C7 C6 122.6(2)
C8 C7 C6 118.5(2)
C7 C8 C9 120.8(3)
C7 C8 H8 119.6
C9 C8 H8 119.6
C10 C9 C8 119.7(3)
C10 C9 H9 120.2
C8 C9 H9 120.2
C20 C10 C9 119.8(3)
C20 C10 H10 120.1
C9 C10 H10 120.1
C12 C11 C16 119.5(3)
C12 C11 H11 120.2
C16 C11 H11 120.2
C11 C12 C13 120.6(3)
C11 C12 H12 119.7
C13 C12 H12 119.7
C12 C13 C14 120.0(3)
C12 C13 H13 120.0
C14 C13 H13 120.0
C13 C14 C15 119.3(2)
C13 C14 C17 119.8(2)
C15 C14 C17 120.9(2)
C16 C15 C14 120.3(2)
C16 C15 H15 119.8
C14 C15 H15 119.8
C15 C16 C11 120.2(3)
C15 C16 H16 119.9
C11 C16 H16 119.9
O2 C17 C14 108.7(2)
O2 C17 C4 103.47(19)
C14 C17 C4 118.7(2)
O2 C17 H17 108.5
C14 C17 H17 108.5
C4 C17 H17 108.5
O3 C18 C5 106.6(2)
O3 C18 H18A 110.4
C5 C18 H18A 110.4
O3 C18 H18B 110.4
C5 C18 H18B 110.4
H18A C18 H18B 108.6
O4 C19 O3 121.9(2)
O4 C19 C4 127.4(2)
O3 C19 C4 110.7(2)
C10 C20 C21 120.8(3)
C10 C20 H20 119.6
C21 C20 H20 119.6
C7 C21 C20 120.1(3)
C7 C21 H21 119.9
C20 C21 H21 119.9

loop_
_geom_bond_atom_site_label_1
_geom_bond_atom_site_label_2
_geom_bond_distance
O1 C3 1.340(3)
O1 C2 1.459(3)
O2 C17 1.427(3)
O2 C6 1.435(3)
O3 C19 1.345(3)
O3 C18 1.447(3)
O4 C19 1.203(3)
O5 C3 1.198(3)
C1 C2 1.495(4)
C1 H1A 0.9800
C1 H1B 0.9800
C1 H1C 0.9800
C2 H2A 0.9900
C2 H2B 0.9900
C3 C4 1.524(4)
C4 C19 1.527(4)
C4 C5 1.542(4)
C4 C17 1.569(4)
C5 C18 1.537(4)
C5 C6 1.551(4)
C5 H5 1.0000
C6 C7 1.500(3)
C6 H6 1.0000
C7 C21 1.387(4)
C7 C8 1.390(4)
C8 C9 1.392(4)
C8 H8 0.9500
C9 C10 1.381(4)
C9 H9 0.9500
C10 C20 1.377(4)
C10 H10 0.9500
C11 C12 1.380(4)
C11 C16 1.387(4)
C11 H11 0.9500
C12 C13 1.386(4)
C12 H12 0.9500
C13 C14 1.389(4)
C13 H13 0.9500
C14 C15 1.390(4)
C14 C17 1.508(4)
C15 C16 1.384(4)
C15 H15 0.9500
C16 H16 0.9500
C17 H17 1.0000
C18 H18A 0.9900
C18 H18B 0.9900
C20 C21 1.388(4)
C20 H20 0.9500
C21 H21 0.9500

loop_
_geom_torsion_atom_site_label_1
_geom_torsion_atom_site_label_2
_geom_torsion_atom_site_label_3
_geom_torsion_atom_site_label_4
_geom_torsion
C3 O1 C2 C1 -75.7(3)
C2 O1 C3 O5 0.6(4)
C2 O1 C3 C4 -175.4(2)
O5 C3 C4 C19 -94.9(3)
O1 C3 C4 C19 81.2(3)
O5 C3 C4 C5 147.9(3)
O1 C3 C4 C5 -36.0(3)
O5 C3 C4 C17 27.8(4)
O1 C3 C4 C17 -156.1(2)
C3 C4 C5 C18 108.9(3)
C19 C4 C5 C18 -9.9(3)
C17 C4 C5 C18 -126.8(2)
C3 C4 C5 C6 -129.3(2)
C19 C4 C5 C6 111.9(2)
C17 C4 C5 C6 -5.0(3)
C17 O2 C6 C7 167.0(2)
C17 O2 C6 C5 40.0(3)
C18 C5 C6 O2 93.2(3)
C4 C5 C6 O2 -20.0(3)
C18 C5 C6 C7 -29.7(3)
C4 C5 C6 C7 -142.9(2)
O2 C6 C7 C21 -20.7(4)
C5 C6 C7 C21 99.7(3)
O2 C6 C7 C8 160.9(2)
C5 C6 C7 C8 -78.6(3)
C21 C7 C8 C9 -1.1(4)
C6 C7 C8 C9 177.3(3)
C7 C8 C9 C10 0.8(4)
C8 C9 C10 C20 0.1(5)
C16 C11 C12 C13 -0.7(4)
C11 C12 C13 C14 -1.4(4)
C12 C13 C14 C15 2.7(4)
C12 C13 C14 C17 -178.6(2)
C13 C14 C15 C16 -2.1(4)
C17 C14 C15 C16 179.3(2)
C14 C15 C16 C11 0.0(4)
C12 C11 C16 C15 1.4(4)
C6 O2 C17 C14 -169.9(2)
C6 O2 C17 C4 -42.8(2)
C13 C14 C17 O2 -145.2(2)
C15 C14 C17 O2 33.5(3)
C13 C14 C17 C4 97.0(3)
C15 C14 C17 C4 -84.4(3)
C3 C4 C17 O2 156.7(2)
C19 C4 C17 O2 -83.2(2)
C5 C4 C17 O2 28.5(3)
C3 C4 C17 C14 -82.7(3)
C19 C4 C17 C14 37.4(3)
C5 C4 C17 C14 149.1(2)
C19 O3 C18 C5 -19.6(3)
C4 C5 C18 O3 17.5(3)
C6 C5 C18 O3 -95.6(3)
C18 O3 C19 O4 -167.7(2)
C18 O3 C19 C4 13.3(3)
C3 C4 C19 O4 53.8(3)
C5 C4 C19 O4 179.7(2)
C17 C4 C19 O4 -69.0(3)
C3 C4 C19 O3 -127.3(2)
C5 C4 C19 O3 -1.4(3)
C17 C4 C19 O3 109.9(2)
C9 C10 C20 C21 -0.7(4)
C8 C7 C21 C20 0.5(4)
C6 C7 C21 C20 -177.9(3)
C10 C20 C21 C7 0.4(4)
